data_7060952
loop_
_publ_author_name
'Cechin, Camila N.'
'Cabral, Bruno N.'
'Bublitz, Fabr\'icio'
'Bortolotto, Tanize'
'da Silveira, G\'essica D.'
'de Carvalho, Leandro M.'
'Cargnelutti, Roberta'
'Abram, Ulrich'
'Nakagaki, Shirley'
'Lang, Ernesto S.'
'Tirloni, B\'arbara'

_publ_section_title
;
 Nuclearity growth of new PdII complexes induced by the electronic effect
 of selenium-containing ligands
;
_journal_name_full 'New Journal of Chemistry'
_journal_paper_doi 10.1039/D1NJ03710B
_journal_year 2021
_chemical_formula_moiety 'C32 H24 Cl2 F12 N4 P2 Pd2 Se2'
_chemical_formula_sum 'C32 H24 Cl2 F12 N4 P2 Pd2 Se2'
_chemical_formula_weight 1196.11
_space_group_crystal_system triclinic
_space_group_IT_number 2
_space_group_name_Hall '-P 1'
_space_group_name_H-M_alt 'P -1'
_atom_sites_solution_hydrogens geom
_audit_creation_method SHELXL-2014/7
_audit_update_record
;
2021-08-25 deposited with the CCDC.	2021-08-30 downloaded from the CCDC.
;
_cell_angle_alpha 107.372(2)
_cell_angle_beta 92.431(2)
_cell_angle_gamma 105.091(2)
_cell_formula_units_Z 2
_cell_length_a 8.2149(5)
_cell_length_b 15.0033(10)
_cell_length_c 16.3008(10)
_cell_measurement_reflns_used 8085
_cell_measurement_temperature 145(2)
_cell_measurement_theta_max 26.40
_cell_measurement_theta_min 2.28
_cell_volume 1835.5(2)
_computing_cell_refinement 'SAINT V8.34A (Bruker AXS Inc., 2013)'
_computing_data_collection 'APEX3 v2015.5-2 (Bruker AXS Inc., 2015)'
_computing_data_reduction 'SAINT V8.34A (Bruker AXS Inc., 2013)'
_computing_molecular_graphics 'Diamond (version 4.4.1)'
_computing_publication_material 'Bruker SHELXTL'
_computing_structure_refinement 'SHELXL-2018 (Sheldrick, 2018)'
_computing_structure_solution 'SHELXT 2018 (Sheldrick, 2018)'
_diffrn_ambient_temperature 145(2)
_diffrn_measured_fraction_theta_full 1.000
_diffrn_measured_fraction_theta_max 0.999
_diffrn_measurement_device_type 'Bruker D8 Venture Photon 100 diffractometer'
_diffrn_measurement_method '\f and \w scans'
_diffrn_radiation_type MoK\a
_diffrn_radiation_wavelength 0.71073
_diffrn_reflns_av_R_equivalents 0.0891
_diffrn_reflns_av_unetI/netI 0.0729
_diffrn_reflns_Laue_measured_fraction_full 1.000
_diffrn_reflns_Laue_measured_fraction_max 0.999
_diffrn_reflns_limit_h_max 10
_diffrn_reflns_limit_h_min -10
_diffrn_reflns_limit_k_max 18
_diffrn_reflns_limit_k_min -18
_diffrn_reflns_limit_l_max 20
_diffrn_reflns_limit_l_min -20
_diffrn_reflns_number 31789
_diffrn_reflns_point_group_measured_fraction_full 1.000
_diffrn_reflns_point_group_measured_fraction_max 0.999
_diffrn_reflns_theta_full 25.242
_diffrn_reflns_theta_max 26.422
_diffrn_reflns_theta_min 2.282
_diffrn_source 'microfocus X ray tube'
_exptl_absorpt_coefficient_mu 3.290
_exptl_absorpt_correction_T_max 0.7454
_exptl_absorpt_correction_T_min 0.6724
_exptl_absorpt_correction_type multi-scan
_exptl_absorpt_process_details
;
 SADABS 2016/2: Krause, L., Herbst-Irmer, R., Sheldrick G.M. & Stalke D.,
 J. Appl. Cryst. 48 (2015) 3-10
;
_exptl_crystal_colour 'yellow orange'
_exptl_crystal_density_diffrn 2.164
_exptl_crystal_description needle
_exptl_crystal_F_000 1152
_exptl_crystal_size_max 0.18
_exptl_crystal_size_mid 0.03
_exptl_crystal_size_min 0.01
_refine_diff_density_max 2.021
_refine_diff_density_min -1.329
_refine_diff_density_rms 0.161
_refine_ls_extinction_method none
_refine_ls_goodness_of_fit_ref 1.014
_refine_ls_hydrogen_treatment constr
_refine_ls_matrix_type full
_refine_ls_number_parameters 489
_refine_ls_number_reflns 7546
_refine_ls_number_restraints 0
_refine_ls_restrained_S_all 1.014
_refine_ls_R_factor_all 0.0751
_refine_ls_R_factor_gt 0.0416
_refine_ls_shift/su_max 0.001
_refine_ls_shift/su_mean 0.000
_refine_ls_structure_factor_coef Fsqd
_refine_ls_weighting_details 'w=1/[\s^2^(Fo^2^)+(0.0154P)^2^+4.9627P] where P=(Fo^2^+2Fc^2^)/3'
_refine_ls_weighting_scheme calc
_refine_ls_wR_factor_gt 0.0649
_refine_ls_wR_factor_ref 0.0732
_reflns_Friedel_coverage 0.000
_reflns_number_gt 5524
_reflns_number_total 7546
_reflns_threshold_expression 'I > 2\s(I)'
_cod_data_source_file d1nj03710b2.cif
_cod_data_source_block CC29B_b_a
_cod_database_code 7060952
_shelx_shelxl_version_number 2014/7
_shelx_space_group_comment
;
The symmetry employed for this shelxl refinement is uniquely defined
by the following loop, which should always be used as a source of
symmetry information in preference to the above space-group names.
They are only intended as comments.
;

loop_
_space_group_symop_operation_xyz
'x, y, z'
'-x, -y, -z'

loop_
_atom_site_label
_atom_site_type_symbol
_atom_site_fract_x
_atom_site_fract_y
_atom_site_fract_z
_atom_site_U_iso_or_equiv
_atom_site_adp_type
_atom_site_occupancy
_atom_site_site_symmetry_order
_atom_site_calc_flag
_atom_site_refinement_flags_posn
_atom_site_refinement_flags_adp
_atom_site_refinement_flags_occupancy
_atom_site_disorder_assembly
_atom_site_disorder_group
Pd1 Pd 0.73859(5) 0.70205(3) 0.13577(2) 0.01217(10) Uani 1 1 d . . . . .
Pd2 Pd 0.64441(5) 0.51238(3) 0.23013(2) 0.01172(9) Uani 1 1 d . . . . .
Se1 Se 0.87312(6) 0.65622(4) 0.24370(3) 0.01569(12) Uani 1 1 d . . . . .
Se2 Se 0.49153(6) 0.59291(4) 0.16178(3) 0.01180(11) Uani 1 1 d . . . . .
Cl2 Cl 0.28377(19) 0.85996(11) 0.50459(10) 0.0345(4) Uani 1 1 d . . . . .
P1 P 0.73643(19) 1.04705(10) 0.19935(9) 0.0221(3) Uani 1 1 d . . . . .
P2 P 1.0000 0.5000 0.0000 0.0179(4) Uani 1 2 d S . P . .
P3 P 0.5000 0.5000 0.5000 0.0182(4) Uani 1 2 d S . P . .
F1 F 0.3080(3) 0.4756(2) 0.52227(18) 0.0251(7) Uani 1 1 d . . . . .
F2 F 0.4904(4) 0.3870(2) 0.47357(18) 0.0234(7) Uani 1 1 d . . . . .
F3 F 0.4313(4) 0.4854(2) 0.40237(17) 0.0242(7) Uani 1 1 d . . . . .
F4 F 0.8267(4) 0.5037(2) 0.0392(2) 0.0466(11) Uani 1 1 d . . . . .
F5 F 1.0998(4) 0.5973(2) 0.0751(2) 0.0373(9) Uani 1 1 d . . . . .
F6 F 0.9649(5) 0.5631(3) -0.0575(3) 0.0592(12) Uani 1 1 d . . . . .
F7 F 0.8391(4) 1.0908(2) 0.29400(19) 0.0323(8) Uani 1 1 d . . . . .
F8 F 0.7952(4) 1.1530(2) 0.18795(19) 0.0275(8) Uani 1 1 d . . . . .
F9 F 0.6327(4) 1.0045(2) 0.1037(2) 0.0374(9) Uani 1 1 d . . . . .
F10 F 0.6780(4) 0.9408(2) 0.2085(2) 0.0425(10) Uani 1 1 d . . . . .
F11 F 0.5698(4) 1.0701(2) 0.2371(2) 0.0343(8) Uani 1 1 d . . . . .
F12 F 0.9025(4) 1.0249(2) 0.1597(2) 0.0345(8) Uani 1 1 d . . . . .
N1 N 0.6269(5) 0.7366(3) 0.0393(3) 0.0154(9) Uani 1 1 d . . . . .
N2 N 0.9483(5) 0.7936(3) 0.1096(3) 0.0184(10) Uani 1 1 d . . . . .
N3 N 0.7706(5) 0.4422(3) 0.2902(3) 0.0184(10) Uani 1 1 d . . . . .
N4 N 0.4480(5) 0.3911(3) 0.2232(2) 0.0131(9) Uani 1 1 d . . . . .
C1 C 0.4610(7) 0.7066(4) 0.0080(3) 0.0195(12) Uani 1 1 d . . . . .
H1 H 0.3857 0.6597 0.0276 0.023 Uiso 1 1 calc R U . . .
C2 C 0.3963(8) 0.7414(4) -0.0515(3) 0.0246(13) Uani 1 1 d . . . . .
H2 H 0.2785 0.7185 -0.0729 0.029 Uiso 1 1 calc R U . . .
C3 C 0.5049(8) 0.8098(4) -0.0792(3) 0.0261(14) Uani 1 1 d . . . . .
H3 H 0.4624 0.8368 -0.1184 0.031 Uiso 1 1 calc R U . . .
C4 C 0.6755(8) 0.8388(4) -0.0496(3) 0.0260(14) Uani 1 1 d . . . . .
H4 H 0.7521 0.8843 -0.0700 0.031 Uiso 1 1 calc R U . . .
C5 C 0.7365(7) 0.8019(4) 0.0097(3) 0.0182(12) Uani 1 1 d . . . . .
C6 C 0.9172(7) 0.8287(4) 0.0454(4) 0.0217(13) Uani 1 1 d . . . . .
C7 C 1.0468(8) 0.8854(4) 0.0162(4) 0.0342(16) Uani 1 1 d . . . . .
H7 H 1.0230 0.9076 -0.0306 0.041 Uiso 1 1 calc R U . . .
C8 C 1.2125(8) 0.9099(4) 0.0558(5) 0.0406(18) Uani 1 1 d . . . . .
H8 H 1.3037 0.9488 0.0365 0.049 Uiso 1 1 calc R U . . .
C9 C 1.2422(7) 0.8766(4) 0.1238(5) 0.0389(18) Uani 1 1 d . . . . .
H9 H 1.3540 0.8937 0.1529 0.047 Uiso 1 1 calc R U . . .
C10 C 1.1089(7) 0.8187(4) 0.1487(4) 0.0294(15) Uani 1 1 d . . . . .
H10 H 1.1302 0.7954 0.1951 0.035 Uiso 1 1 calc R U . . .
C11 C 0.9339(6) 0.4737(5) 0.3234(3) 0.0254(14) Uani 1 1 d . . . . .
H11 H 1.0048 0.5300 0.3141 0.031 Uiso 1 1 calc R U . . .
C12 C 1.0036(7) 0.4271(4) 0.3709(4) 0.0275(10) Uani 1 1 d . . . . .
H12 H 1.1199 0.4520 0.3952 0.033 Uiso 1 1 calc R U . . .
C13 C 0.9026(8) 0.3448(5) 0.3824(4) 0.0324(16) Uani 1 1 d . . . . .
H13 H 0.9485 0.3111 0.4140 0.039 Uiso 1 1 calc R U . . .
C14 C 0.7343(7) 0.3112(4) 0.3479(3) 0.0237(13) Uani 1 1 d . . . . .
H14 H 0.6626 0.2539 0.3551 0.028 Uiso 1 1 calc R U . . .
C15 C 0.6705(7) 0.3621(4) 0.3024(3) 0.0183(12) Uani 1 1 d . . . . .
C16 C 0.4887(7) 0.3337(4) 0.2664(3) 0.0174(12) Uani 1 1 d . . . . .
C17 C 0.3657(7) 0.2571(4) 0.2779(3) 0.0236(13) Uani 1 1 d . . . . .
H17 H 0.3968 0.2171 0.3077 0.028 Uiso 1 1 calc R U . . .
C18 C 0.1978(7) 0.2388(4) 0.2458(3) 0.0275(10) Uani 1 1 d . . . . .
H18 H 0.1114 0.1877 0.2545 0.033 Uiso 1 1 calc R U . . .
C19 C 0.1589(6) 0.2968(4) 0.2008(3) 0.0179(12) Uani 1 1 d . . . . .
H19 H 0.0447 0.2850 0.1772 0.021 Uiso 1 1 calc R U . . .
C20 C 0.2854(6) 0.3717(4) 0.1902(3) 0.0150(11) Uani 1 1 d . . . . .
H20 H 0.2568 0.4107 0.1587 0.018 Uiso 1 1 calc R U . . .
C21 C 0.4252(8) 0.6748(4) 0.2626(4) 0.0324(9) Uani 1 1 d . . . . .
C22 C 0.4405(8) 0.7705(4) 0.2732(4) 0.0324(9) Uani 1 1 d . . . . .
H22 H 0.4826 0.7977 0.2300 0.039 Uiso 1 1 calc R U . . .
C23 C 0.3948(8) 0.8278(4) 0.3467(4) 0.0324(9) Uani 1 1 d . . . . .
H23 H 0.4062 0.8944 0.3541 0.039 Uiso 1 1 calc R U . . .
C24 C 0.3329(6) 0.7886(4) 0.4095(3) 0.0186(12) Uani 1 1 d . . . . .
C25 C 0.3161(7) 0.6934(4) 0.3983(3) 0.0265(14) Uani 1 1 d . . . . .
H25 H 0.2733 0.6657 0.4412 0.032 Uiso 1 1 calc R U . . .
C26 C 0.3612(8) 0.6368(4) 0.3245(4) 0.0302(14) Uani 1 1 d . . . . .
H26 H 0.3474 0.5698 0.3166 0.036 Uiso 1 1 calc R U . . .
Cl1A Cl 0.7409(6) 0.9229(3) 0.6081(2) 0.0247(9) Uani 0.503(7) 1 d . . P A 1
C27A C 0.844(2) 0.7546(10) 0.3473(10) 0.0129(8) Uani 0.503(7) 1 d . . P A 1
C28A C 0.8149(14) 0.8231(8) 0.3600(7) 0.0129(8) Uani 0.503(7) 1 d . . P A 1
H28A H 0.8062 0.8449 0.3113 0.016 Uiso 0.503(7) 1 calc R U P A 1
C29A C 0.7875(13) 0.8848(8) 0.4395(6) 0.0129(8) Uani 0.503(7) 1 d . . P A 1
H29A H 0.7726 0.9468 0.4445 0.016 Uiso 0.503(7) 1 calc R U P A 1
C30A C 0.7836(14) 0.8506(9) 0.5098(7) 0.0129(8) Uani 0.503(7) 1 d . . P A 1
C31A C 0.8084(14) 0.7623(8) 0.5045(7) 0.0129(8) Uani 0.503(7) 1 d . . P A 1
H31A H 0.8080 0.7419 0.5544 0.016 Uiso 0.503(7) 1 calc R U P A 1
C32A C 0.8339(14) 0.7029(9) 0.4258(7) 0.0129(8) Uani 0.503(7) 1 d . . P A 1
H32A H 0.8445 0.6393 0.4172 0.016 Uiso 0.252(3) 1 calc R U P A 1
H32B H 0.8445 0.6393 0.4172 0.016 Uiso 0.252(3) 1 calc R U P A 1
Cl1B Cl 0.8046(6) 0.9674(4) 0.6016(2) 0.0279(10) Uani 0.497(7) 1 d . . P A 2
C27B C 0.835(2) 0.7351(10) 0.3550(10) 0.0129(8) Uani 0.497(7) 1 d . . P A 2
C28B C 0.8828(14) 0.8540(8) 0.3571(7) 0.0129(8) Uani 0.497(7) 1 d . . P A 2
H28B H 0.9133 0.8733 0.3080 0.016 Uiso 0.248(3) 1 calc R U P A 2
H28C H 0.9133 0.8733 0.3080 0.016 Uiso 0.248(3) 1 calc R U P A 2
C29B C 0.8733(13) 0.9194(8) 0.4349(6) 0.0129(8) Uani 0.497(7) 1 d . . P A 2
H29B H 0.9027 0.9871 0.4422 0.016 Uiso 0.497(7) 1 calc R U P A 2
C30B C 0.8205(14) 0.8860(8) 0.5029(7) 0.0129(8) Uani 0.497(7) 1 d . . P A 2
C31B C 0.7843(14) 0.7883(9) 0.4952(7) 0.0129(8) Uani 0.497(7) 1 d . . P A 2
H31B H 0.7500 0.7663 0.5424 0.016 Uiso 0.497(7) 1 calc R U P A 2
C32B C 0.7991(14) 0.7230(9) 0.4166(7) 0.0129(8) Uani 0.497(7) 1 d . . P A 2
H32C H 0.7740 0.6571 0.4155 0.016 Uiso 0.497(7) 1 calc R U P A 2

loop_
_atom_site_aniso_label
_atom_site_aniso_U_11
_atom_site_aniso_U_22
_atom_site_aniso_U_33
_atom_site_aniso_U_23
_atom_site_aniso_U_13
_atom_site_aniso_U_12
Pd1 0.01015(19) 0.0125(2) 0.0121(2) 0.00362(16) 0.00411(15) 0.00027(16)
Pd2 0.00968(19) 0.0183(2) 0.00894(19) 0.00487(16) 0.00195(14) 0.00620(16)
Se1 0.0084(3) 0.0231(3) 0.0123(3) 0.0022(2) 0.00053(19) 0.0031(2)
Se2 0.0083(2) 0.0154(3) 0.0119(3) 0.0073(2) 0.00053(19) 0.0006(2)
Cl2 0.0416(9) 0.0241(8) 0.0378(9) 0.0042(7) 0.0208(7) 0.0137(7)
P1 0.0339(9) 0.0110(7) 0.0173(7) 0.0039(6) -0.0060(6) 0.0020(6)
P2 0.0151(10) 0.0168(10) 0.0178(10) -0.0013(8) 0.0025(8) 0.0056(8)
P3 0.0110(9) 0.0282(12) 0.0087(9) -0.0015(8) 0.0026(7) 0.0028(9)
F1 0.0130(15) 0.0367(19) 0.0215(17) 0.0041(15) 0.0078(12) 0.0056(14)
F2 0.0209(17) 0.0272(18) 0.0178(16) 0.0019(14) 0.0056(13) 0.0054(14)
F3 0.0237(17) 0.0330(19) 0.0090(15) -0.0020(14) -0.0017(12) 0.0073(15)
F4 0.0194(18) 0.038(2) 0.053(2) -0.0199(18) 0.0130(16) -0.0022(16)
F5 0.0205(17) 0.033(2) 0.036(2) -0.0146(16) 0.0018(15) -0.0007(15)
F6 0.058(3) 0.054(3) 0.069(3) 0.038(2) -0.019(2) 0.004(2)
F7 0.037(2) 0.035(2) 0.0171(17) 0.0088(15) -0.0052(14) -0.0014(16)
F8 0.044(2) 0.0117(16) 0.0257(18) 0.0073(14) -0.0011(15) 0.0049(15)
F9 0.057(2) 0.0238(19) 0.0216(18) -0.0013(15) -0.0176(16) 0.0080(17)
F10 0.046(2) 0.0210(19) 0.060(3) 0.0250(18) -0.0105(19) -0.0029(17)
F11 0.0271(19) 0.0279(19) 0.037(2) 0.0031(16) 0.0000(15) -0.0003(15)
F12 0.042(2) 0.0232(18) 0.037(2) 0.0025(16) 0.0033(16) 0.0148(16)
N1 0.020(2) 0.015(2) 0.012(2) 0.0037(19) 0.0069(18) 0.0058(19)
N2 0.015(2) 0.011(2) 0.029(3) 0.005(2) 0.0130(19) 0.0019(19)
N3 0.020(2) 0.033(3) 0.009(2) 0.009(2) 0.0073(18) 0.016(2)
N4 0.019(2) 0.015(2) 0.009(2) 0.0031(18) 0.0056(17) 0.0099(19)
C1 0.023(3) 0.017(3) 0.016(3) 0.002(2) 0.004(2) 0.005(2)
C2 0.039(4) 0.031(3) 0.010(3) 0.005(2) 0.005(2) 0.023(3)
C3 0.051(4) 0.016(3) 0.018(3) 0.005(2) 0.011(3) 0.020(3)
C4 0.056(4) 0.012(3) 0.018(3) 0.007(2) 0.022(3) 0.018(3)
C5 0.032(3) 0.009(3) 0.018(3) 0.005(2) 0.017(2) 0.012(2)
C6 0.032(3) 0.009(3) 0.029(3) 0.006(2) 0.023(3) 0.011(2)
C7 0.046(4) 0.013(3) 0.053(4) 0.016(3) 0.034(3) 0.014(3)
C8 0.037(4) 0.012(3) 0.081(5) 0.019(3) 0.044(4) 0.009(3)
C9 0.019(3) 0.018(3) 0.079(5) 0.012(3) 0.026(3) 0.003(3)
C10 0.019(3) 0.014(3) 0.049(4) 0.003(3) 0.013(3) 0.002(2)
C11 0.015(3) 0.052(4) 0.017(3) 0.017(3) 0.006(2) 0.015(3)
C12 0.027(2) 0.041(3) 0.022(2) 0.015(2) 0.0055(17) 0.016(2)
C13 0.043(4) 0.061(5) 0.020(3) 0.022(3) 0.018(3) 0.047(4)
C14 0.039(4) 0.030(3) 0.015(3) 0.009(3) 0.011(2) 0.027(3)
C15 0.030(3) 0.026(3) 0.007(3) 0.006(2) 0.010(2) 0.021(3)
C16 0.034(3) 0.014(3) 0.007(3) 0.000(2) 0.007(2) 0.014(2)
C17 0.051(4) 0.013(3) 0.010(3) 0.003(2) 0.012(3) 0.014(3)
C18 0.027(2) 0.041(3) 0.022(2) 0.015(2) 0.0055(17) 0.016(2)
C19 0.015(3) 0.019(3) 0.015(3) 0.001(2) 0.000(2) 0.002(2)
C20 0.018(3) 0.015(3) 0.008(3) -0.002(2) -0.001(2) 0.004(2)
C21 0.051(2) 0.0219(19) 0.041(2) 0.0226(18) 0.0314(18) 0.0214(18)
C22 0.051(2) 0.0219(19) 0.041(2) 0.0226(18) 0.0314(18) 0.0214(18)
C23 0.051(2) 0.0219(19) 0.041(2) 0.0226(18) 0.0314(18) 0.0214(18)
C24 0.014(3) 0.016(3) 0.025(3) 0.005(2) 0.007(2) 0.005(2)
C25 0.042(4) 0.024(3) 0.021(3) 0.015(3) 0.019(3) 0.011(3)
C26 0.051(4) 0.017(3) 0.031(3) 0.016(3) 0.021(3) 0.013(3)
Cl1A 0.038(2) 0.019(2) 0.0183(15) 0.0041(15) 0.0095(14) 0.0111(18)
C27A 0.0118(17) 0.013(3) 0.0151(14) 0.0071(15) 0.0016(12) 0.0026(14)
C28A 0.0118(17) 0.013(3) 0.0151(14) 0.0071(15) 0.0016(12) 0.0026(14)
C29A 0.0118(17) 0.013(3) 0.0151(14) 0.0071(15) 0.0016(12) 0.0026(14)
C30A 0.0118(17) 0.013(3) 0.0151(14) 0.0071(15) 0.0016(12) 0.0026(14)
C31A 0.0118(17) 0.013(3) 0.0151(14) 0.0071(15) 0.0016(12) 0.0026(14)
C32A 0.0118(17) 0.013(3) 0.0151(14) 0.0071(15) 0.0016(12) 0.0026(14)
Cl1B 0.034(2) 0.028(2) 0.0176(16) -0.0017(16) 0.0078(14) 0.0104(19)
C27B 0.0118(17) 0.013(3) 0.0151(14) 0.0071(15) 0.0016(12) 0.0026(14)
C28B 0.0118(17) 0.013(3) 0.0151(14) 0.0071(15) 0.0016(12) 0.0026(14)
C29B 0.0118(17) 0.013(3) 0.0151(14) 0.0071(15) 0.0016(12) 0.0026(14)
C30B 0.0118(17) 0.013(3) 0.0151(14) 0.0071(15) 0.0016(12) 0.0026(14)
C31B 0.0118(17) 0.013(3) 0.0151(14) 0.0071(15) 0.0016(12) 0.0026(14)
C32B 0.0118(17) 0.013(3) 0.0151(14) 0.0071(15) 0.0016(12) 0.0026(14)

loop_
_atom_type_symbol
_atom_type_description
_atom_type_scat_dispersion_real
_atom_type_scat_dispersion_imag
_atom_type_scat_source
C C 0.0033 0.0016 'International Tables Vol C Tables 4.2.6.8 and 6.1.1.4'
H H 0.0000 0.0000 'International Tables Vol C Tables 4.2.6.8 and 6.1.1.4'
Cl Cl 0.1484 0.1585 'International Tables Vol C Tables 4.2.6.8 and 6.1.1.4'
F F 0.0171 0.0103 'International Tables Vol C Tables 4.2.6.8 and 6.1.1.4'
N N 0.0061 0.0033 'International Tables Vol C Tables 4.2.6.8 and 6.1.1.4'
P P 0.1023 0.0942 'International Tables Vol C Tables 4.2.6.8 and 6.1.1.4'
Pd Pd -0.9988 1.0072 'International Tables Vol C Tables 4.2.6.8 and 6.1.1.4'
Se Se -0.0929 2.2259 'International Tables Vol C Tables 4.2.6.8 and 6.1.1.4'

loop_
_geom_angle_atom_site_label_1
_geom_angle_atom_site_label_2
_geom_angle_atom_site_label_3
_geom_angle
_geom_angle_site_symmetry_1
_geom_angle_site_symmetry_3
_geom_angle_publ_flag
N1 Pd1 N2 80.32(17) . . ?
N1 Pd1 Se2 98.49(12) . . ?
N2 Pd1 Se2 178.31(13) . . ?
N1 Pd1 Se1 177.41(11) . . ?
N2 Pd1 Se1 99.31(13) . . ?
Se2 Pd1 Se1 81.83(2) . . ?
N3 Pd2 N4 79.83(17) . . ?
N3 Pd2 Se2 178.62(12) . . ?
N4 Pd2 Se2 99.08(11) . . ?
N3 Pd2 Se1 99.57(13) . . ?
N4 Pd2 Se1 177.94(11) . . ?
Se2 Pd2 Se1 81.50(2) . . ?
C27B Se1 Pd1 106.7(4) . . ?
C27A Se1 Pd1 99.1(4) . . ?
C27B Se1 Pd2 97.2(4) . . ?
C27A Se1 Pd2 104.9(4) . . ?
Pd1 Se1 Pd2 95.38(2) . . ?
C21 Se2 Pd1 102.60(18) . . ?
C21 Se2 Pd2 99.79(18) . . ?
Pd1 Se2 Pd2 95.69(2) . . ?
F7 P1 F10 91.30(19) . . ?
F7 P1 F11 90.75(18) . . ?
F10 P1 F11 90.7(2) . . ?
F7 P1 F12 90.24(18) . . ?
F10 P1 F12 90.27(19) . . ?
F11 P1 F12 178.6(2) . . ?
F7 P1 F9 179.1(2) . . ?
F10 P1 F9 89.54(19) . . ?
F11 P1 F9 88.98(19) . . ?
F12 P1 F9 90.01(19) . . ?
F7 P1 F8 89.76(17) . . ?
F10 P1 F8 178.8(2) . . ?
F11 P1 F8 89.95(18) . . ?
F12 P1 F8 89.11(18) . . ?
F9 P1 F8 89.41(17) . . ?
F6 P2 F6 180.0 2_765 . ?
F6 P2 F5 90.4(2) 2_765 . ?
F6 P2 F5 89.6(2) . . ?
F6 P2 F5 89.6(2) 2_765 2_765 ?
F6 P2 F5 90.4(2) . 2_765 ?
F5 P2 F5 180.0 . 2_765 ?
F6 P2 F4 90.1(2) 2_765 . ?
F6 P2 F4 89.9(2) . . ?
F5 P2 F4 90.48(16) . . ?
F5 P2 F4 89.51(16) 2_765 . ?
F6 P2 F4 89.9(2) 2_765 2_765 ?
F6 P2 F4 90.1(2) . 2_765 ?
F5 P2 F4 89.52(16) . 2_765 ?
F5 P2 F4 90.48(16) 2_765 2_765 ?
F4 P2 F4 180.0 . 2_765 ?
F3 P3 F3 180.0 . 2_666 ?
F3 P3 F2 89.95(15) . 2_666 ?
F3 P3 F2 90.05(15) 2_666 2_666 ?
F3 P3 F2 90.05(15) . . ?
F3 P3 F2 89.95(15) 2_666 . ?
F2 P3 F2 180.0 2_666 . ?
F3 P3 F1 90.02(15) . 2_666 ?
F3 P3 F1 89.98(15) 2_666 2_666 ?
F2 P3 F1 90.11(15) 2_666 2_666 ?
F2 P3 F1 89.89(15) . 2_666 ?
F3 P3 F1 89.98(15) . . ?
F3 P3 F1 90.02(15) 2_666 . ?
F2 P3 F1 89.89(15) 2_666 . ?
F2 P3 F1 90.11(15) . . ?
F1 P3 F1 180.0(2) 2_666 . ?
C1 N1 C5 119.1(5) . . ?
C1 N1 Pd1 126.9(3) . . ?
C5 N1 Pd1 113.8(3) . . ?
C6 N2 C10 119.0(5) . . ?
C6 N2 Pd1 114.6(3) . . ?
C10 N2 Pd1 126.3(4) . . ?
C11 N3 C15 119.1(5) . . ?
C11 N3 Pd2 126.1(4) . . ?
C15 N3 Pd2 114.5(3) . . ?
C20 N4 C16 118.8(4) . . ?
C20 N4 Pd2 126.4(3) . . ?
C16 N4 Pd2 114.2(3) . . ?
N1 C1 C2 122.2(5) . . ?
C3 C2 C1 118.9(5) . . ?
C4 C3 C2 119.2(5) . . ?
C3 C4 C5 120.3(5) . . ?
N1 C5 C4 120.1(5) . . ?
N1 C5 C6 115.6(5) . . ?
C4 C5 C6 124.3(5) . . ?
N2 C6 C7 121.5(5) . . ?
N2 C6 C5 115.2(4) . . ?
C7 C6 C5 123.3(5) . . ?
C6 C7 C8 119.4(6) . . ?
C9 C8 C7 118.7(5) . . ?
C10 C9 C8 119.3(6) . . ?
N2 C10 C9 122.1(6) . . ?
N3 C11 C12 122.1(6) . . ?
C13 C12 C11 119.0(5) . . ?
C12 C13 C14 119.4(5) . . ?
C13 C14 C15 119.1(6) . . ?
N3 C15 C14 121.3(5) . . ?
N3 C15 C16 115.9(4) . . ?
C14 C15 C16 122.7(5) . . ?
N4 C16 C17 121.3(5) . . ?
N4 C16 C15 115.1(5) . . ?
C17 C16 C15 123.6(5) . . ?
C18 C17 C16 119.8(5) . . ?
C19 C18 C17 118.3(5) . . ?
C20 C19 C18 120.0(5) . . ?
N4 C20 C19 121.8(5) . . ?
C26 C21 C22 119.0(5) . . ?
C26 C21 Se2 119.7(4) . . ?
C22 C21 Se2 121.3(4) . . ?
C21 C22 C23 120.0(5) . . ?
C24 C23 C22 120.2(5) . . ?
C25 C24 C23 119.5(5) . . ?
C25 C24 Cl2 119.1(4) . . ?
C23 C24 Cl2 121.3(4) . . ?
C24 C25 C26 119.7(5) . . ?
C21 C26 C25 121.5(5) . . ?
C28A C27A C32A 118.6(14) . . ?
C28A C27A Se1 135.0(13) . . ?
C32A C27A Se1 105.4(8) . . ?
C27A C28A C29A 128.6(13) . . ?
C30A C29A C28A 117.0(10) . . ?
C31A C30A C29A 122.5(10) . . ?
C31A C30A Cl1A 119.3(8) . . ?
C29A C30A Cl1A 118.2(9) . . ?
C30A C31A C32A 119.4(10) . . ?
C31A C32A C27A 113.3(10) . . ?
C32B C27B C28B 114.8(15) . . ?
C32B C27B Se1 136.3(13) . . ?
C28B C27B Se1 108.8(8) . . ?
C29B C28B C27B 115.0(10) . . ?
C28B C29B C30B 119.7(10) . . ?
C31B C30B C29B 121.3(10) . . ?
C31B C30B Cl1B 118.3(9) . . ?
C29B C30B Cl1B 120.4(8) . . ?
C30B C31B C32B 118.5(10) . . ?
C27B C32B C31B 130.7(14) . . ?

loop_
_geom_bond_atom_site_label_1
_geom_bond_atom_site_label_2
_geom_bond_distance
_geom_bond_site_symmetry_2
_geom_bond_publ_flag
Pd1 N1 2.048(4) . ?
Pd1 N2 2.053(4) . ?
Pd1 Se2 2.3953(6) . ?
Pd1 Se1 2.3965(7) . ?
Pd2 N3 2.059(4) . ?
Pd2 N4 2.064(4) . ?
Pd2 Se2 2.3986(6) . ?
Pd2 Se1 2.4093(7) . ?
Se1 C27B 1.935(17) . ?
Se1 C27A 1.952(16) . ?
Se2 C21 1.931(6) . ?
Cl2 C24 1.732(5) . ?
P1 F7 1.587(3) . ?
P1 F10 1.594(3) . ?
P1 F11 1.601(4) . ?
P1 F12 1.603(4) . ?
P1 F9 1.604(3) . ?
P1 F8 1.606(3) . ?
P2 F6 1.583(4) 2_765 ?
P2 F6 1.583(4) . ?
P2 F5 1.589(3) . ?
P2 F5 1.589(3) 2_765 ?
P2 F4 1.593(3) . ?
P2 F4 1.593(3) 2_765 ?
P3 F3 1.597(3) . ?
P3 F3 1.597(3) 2_666 ?
P3 F2 1.600(3) 2_666 ?
P3 F2 1.600(3) . ?
P3 F1 1.606(3) 2_666 ?
P3 F1 1.606(3) . ?
N1 C1 1.343(6) . ?
N1 C5 1.365(6) . ?
N2 C6 1.347(7) . ?
N2 C10 1.348(7) . ?
N3 C11 1.331(6) . ?
N3 C15 1.343(7) . ?
N4 C20 1.342(6) . ?
N4 C16 1.356(6) . ?
C1 C2 1.379(7) . ?
C2 C3 1.374(8) . ?
C3 C4 1.374(8) . ?
C4 C5 1.384(7) . ?
C5 C6 1.477(8) . ?
C6 C7 1.378(7) . ?
C7 C8 1.389(9) . ?
C8 C9 1.382(9) . ?
C9 C10 1.369(8) . ?
C11 C12 1.383(7) . ?
C12 C13 1.367(8) . ?
C13 C14 1.372(8) . ?
C14 C15 1.386(7) . ?
C15 C16 1.484(7) . ?
C16 C17 1.385(7) . ?
C17 C18 1.381(8) . ?
C18 C19 1.379(7) . ?
C19 C20 1.378(7) . ?
C21 C26 1.360(7) . ?
C21 C22 1.365(7) . ?
C22 C23 1.381(8) . ?
C23 C24 1.377(7) . ?
C24 C25 1.355(7) . ?
C25 C26 1.377(7) . ?
Cl1A C30A 1.753(12) . ?
C27A C28A 1.079(18) . ?
C27A C32A 1.677(18) . ?
C28A C29A 1.416(14) . ?
C29A C30A 1.386(14) . ?
C30A C31A 1.371(14) . ?
C31A C32A 1.386(15) . ?
Cl1B C30B 1.739(11) . ?
C27B C32B 1.112(19) . ?
C27B C28B 1.714(18) . ?
C28B C29B 1.372(14) . ?
C29B C30B 1.388(15) . ?
C30B C31B 1.383(15) . ?
C31B C32B 1.394(15) . ?
